data_4135453
loop_
_publ_author_name
'Bhowal, Rohit'
'Balaraman, Anina Anju'
'Ghosh, Manasi'
'Dutta, Soma'
'Dey, Krishna Kishor'
'Chopra, Deepak'

_publ_section_title
;
 Probing Atomistic Behavior To Unravel Dielectric Phenomena in Charge
 Transfer Cocrystals
;
_journal_name_full 'Journal of the American Chemical Society'
_journal_paper_doi 10.1021/jacs.0c11459
_journal_year 2020
_chemical_formula_moiety 'C16 H20 N2, C10 H2 N4'
_chemical_formula_sum 'C26 H22 N6'
_chemical_formula_weight 418.49
_space_group_crystal_system triclinic
_space_group_IT_number 2
_space_group_name_Hall '-P 1'
_space_group_name_H-M_alt 'P -1'
_atom_sites_solution_hydrogens difmap
_audit_creation_date 2020-10-21
_audit_creation_method
;
Olex2 1.3
(compiled 2020.02.04 svn.rd84adfe8 for OlexSys, GUI svn.r6032)
;
_cell_angle_alpha 107.040(6)
_cell_angle_beta 91.240(6)
_cell_angle_gamma 97.381(6)
_cell_formula_units_Z 1
_cell_length_a 7.1434(6)
_cell_length_b 8.2482(7)
_cell_length_c 10.0068(9)
_cell_measurement_reflns_used 1883
_cell_measurement_temperature 298.15
_cell_measurement_theta_max 21.23
_cell_measurement_theta_min 2.61
_cell_volume 557.95(9)
_computing_cell_refinement 'SAINT v8.37A (Bruker, 2015)'
_computing_data_reduction 'SAINT v8.37A (Bruker, 2015)'
_computing_molecular_graphics 'Olex2 1.3 (Dolomanov et al., 2009)'
_computing_publication_material 'Olex2 1.3 (Dolomanov et al., 2009)'
_computing_structure_refinement 'XL  (Sheldrick, 2008)'
_computing_structure_solution 'SHELXT 2014/5 (Sheldrick, 2014)'
_diffrn_ambient_temperature 298.15
_diffrn_measured_fraction_theta_full 0.991
_diffrn_measured_fraction_theta_max 0.973
_diffrn_measurement_device_type 'Bruker APEX-II CCD'
_diffrn_measurement_method '\f and \w scans'
_diffrn_radiation_type MoK\a
_diffrn_radiation_wavelength 0.71073
_diffrn_reflns_av_R_equivalents 0.0417
_diffrn_reflns_av_unetI/netI 0.0661
_diffrn_reflns_Laue_measured_fraction_full 0.991
_diffrn_reflns_Laue_measured_fraction_max 0.973
_diffrn_reflns_limit_h_max 9
_diffrn_reflns_limit_h_min -9
_diffrn_reflns_limit_k_max 9
_diffrn_reflns_limit_k_min -11
_diffrn_reflns_limit_l_max 13
_diffrn_reflns_limit_l_min -13
_diffrn_reflns_number 9900
_diffrn_reflns_point_group_measured_fraction_full 0.991
_diffrn_reflns_point_group_measured_fraction_max 0.973
_diffrn_reflns_theta_full 25.242
_diffrn_reflns_theta_max 29.575
_diffrn_reflns_theta_min 2.133
_diffrn_source_current 30.0
_diffrn_source_power 1.5
_diffrn_source_voltage 50.0
_diffrn_standards_number 0
_exptl_absorpt_coefficient_mu 0.077
_exptl_absorpt_correction_T_max 0.7460
_exptl_absorpt_correction_T_min 0.7115
_exptl_absorpt_correction_type multi-scan
_exptl_absorpt_process_details
;
SADABS-2014/5 (Bruker,2014/5) was used for absorption correction.
wR2(int) was 0.0892 before and 0.0496 after correction.
The Ratio of minimum to maximum transmission is 0.9538.
The \l/2 correction factor is 0.00150.
;
_exptl_crystal_colour 'clear dark orange'
_exptl_crystal_colour_lustre clear
_exptl_crystal_colour_modifier dark
_exptl_crystal_colour_primary orange
_exptl_crystal_density_diffrn 1.245
_exptl_crystal_description needle
_exptl_crystal_F_000 220
_exptl_crystal_size_max 0.41
_exptl_crystal_size_mid 0.12
_exptl_crystal_size_min 0.03
_refine_diff_density_max 0.153
_refine_diff_density_min -0.163
_refine_diff_density_rms 0.034
_refine_ls_extinction_method none
_refine_ls_goodness_of_fit_ref 0.956
_refine_ls_hydrogen_treatment refall
_refine_ls_matrix_type full
_refine_ls_number_parameters 189
_refine_ls_number_reflns 3040
_refine_ls_number_restraints 0
_refine_ls_restrained_S_all 0.956
_refine_ls_R_factor_all 0.1325
_refine_ls_R_factor_gt 0.0526
_refine_ls_shift/su_max 0.000
_refine_ls_shift/su_mean 0.000
_refine_ls_structure_factor_coef Fsqd
_refine_ls_weighting_details 'w=1/[\s^2^(Fo^2^)+(0.0744P)^2^] where P=(Fo^2^+2Fc^2^)/3'
_refine_ls_weighting_scheme calc
_refine_ls_wR_factor_gt 0.1228
_refine_ls_wR_factor_ref 0.1614
_reflns_Friedel_coverage 0.000
_reflns_number_gt 1347
_reflns_number_total 3040
_reflns_threshold_expression 'I > 2\s(I)'
_cod_data_source_file CC6_300K.cif
_cod_data_source_block cc6_300k
_cod_database_code 4135453
_shelx_shelxl_version_number 2018/3
_shelx_space_group_comment
;
The symmetry employed for this shelxl refinement is uniquely defined
by the following loop, which should always be used as a source of
symmetry information in preference to the above space-group names.
They are only intended as comments.
;
_shelx_estimated_absorpt_t_max 0.998
_shelx_estimated_absorpt_t_min 0.969
_olex2_refinement_description
;
;
_olex2_submission_special_instructions 'No special instructions were received'

loop_
_space_group_symop_operation_xyz
'x, y, z'
'-x, -y, -z'

loop_
_atom_site_label
_atom_site_type_symbol
_atom_site_fract_x
_atom_site_fract_y
_atom_site_fract_z
_atom_site_U_iso_or_equiv
_atom_site_adp_type
_atom_site_occupancy
_atom_site_site_symmetry_order
_atom_site_calc_flag
_atom_site_refinement_flags_posn
_atom_site_refinement_flags_adp
_atom_site_refinement_flags_occupancy
_atom_site_disorder_assembly
_atom_site_disorder_group
N2 N 0.6164(2) 0.5045(2) 0.16172(19) 0.0873(6) Uani 1 1 d . . . . .
N3 N 0.7253(2) 0.2034(2) 0.38760(17) 0.0794(5) Uani 1 1 d . . . . .
C10 C 0.5374(2) 0.17671(19) 0.05697(17) 0.0512(4) Uani 1 1 d . . . . .
C9 C 0.5832(2) 0.0693(2) 0.13408(17) 0.0514(5) Uani 1 1 d . . . . .
C12 C 0.5793(2) 0.3597(2) 0.11634(18) 0.0621(5) Uani 1 1 d . . . . .
C11 C 0.4532(2) 0.1071(2) -0.0770(2) 0.0559(5) Uani 1 1 d . . . . .
C4 C 0.0378(2) 0.0621(2) 0.06789(17) 0.0504(4) Uani 1 1 d . . . . .
N1 N 0.2560(3) 0.4135(3) 0.4542(2) 0.0859(6) Uani 1 1 d . . . . .
C6 C 0.1719(2) 0.1219(2) 0.30713(18) 0.0569(5) Uani 1 1 d . . . . .
C5 C 0.0987(2) 0.0095(2) 0.17996(18) 0.0543(5) Uani 1 1 d . . . . .
C3 C 0.0545(2) 0.2390(2) 0.0917(2) 0.0584(5) Uani 1 1 d . . . . .
C13 C 0.6653(2) 0.1434(2) 0.2749(2) 0.0609(5) Uani 1 1 d . . . . .
C2 C 0.1249(2) 0.3568(2) 0.21752(19) 0.0601(5) Uani 1 1 d . . . . .
C1 C 0.1847(2) 0.2988(2) 0.32696(18) 0.0590(5) Uani 1 1 d . . . . .
C8 C 0.2321(4) 0.0589(3) 0.4256(3) 0.0781(6) Uani 1 1 d . . . . .
C7 C 0.1340(4) 0.5457(2) 0.2367(3) 0.0840(7) Uani 1 1 d . . . . .
H11 H 0.423(2) 0.179(2) -0.1284(17) 0.062(5) Uiso 1 1 d . . . . .
H5 H 0.090(2) -0.113(2) 0.1745(17) 0.060(5) Uiso 1 1 d . . . . .
H8A H 0.205(3) -0.065(3) 0.400(2) 0.115(8) Uiso 1 1 d . . . . .
H7A H 0.092(4) 0.575(4) 0.151(3) 0.151(11) Uiso 1 1 d . . . . .
H7B H 0.267(3) 0.611(3) 0.268(2) 0.127(8) Uiso 1 1 d . . . . .
H3 H 0.012(2) 0.279(2) 0.0141(18) 0.078(6) Uiso 1 1 d . . . . .
H8B H 0.158(3) 0.105(3) 0.515(3) 0.115(8) Uiso 1 1 d . . . . .
H8C H 0.366(3) 0.096(3) 0.457(2) 0.110(8) Uiso 1 1 d . . . . .
H7C H 0.061(3) 0.603(3) 0.316(3) 0.127(9) Uiso 1 1 d . . . . .
H1A H 0.294(4) 0.374(4) 0.528(3) 0.146(12) Uiso 1 1 d . . . . .
H1B H 0.246(3) 0.528(3) 0.462(2) 0.111(9) Uiso 1 1 d . . . . .

loop_
_atom_site_aniso_label
_atom_site_aniso_U_11
_atom_site_aniso_U_22
_atom_site_aniso_U_33
_atom_site_aniso_U_23
_atom_site_aniso_U_13
_atom_site_aniso_U_12
N2 0.1013(12) 0.0459(10) 0.1009(14) 0.0048(10) -0.0143(10) 0.0041(9)
N3 0.1040(12) 0.0655(11) 0.0587(11) 0.0066(8) -0.0140(10) 0.0073(9)
C10 0.0580(10) 0.0384(9) 0.0514(11) 0.0049(8) 0.0000(8) 0.0064(7)
C9 0.0573(10) 0.0434(9) 0.0475(10) 0.0053(8) -0.0015(8) 0.0059(7)
C12 0.0713(11) 0.0433(10) 0.0651(12) 0.0074(9) -0.0063(9) 0.0060(8)
C11 0.0648(11) 0.0435(10) 0.0560(12) 0.0104(9) -0.0026(9) 0.0072(8)
C4 0.0529(9) 0.0396(9) 0.0527(10) 0.0053(7) -0.0030(8) 0.0059(7)
N1 0.1115(14) 0.0594(12) 0.0676(13) -0.0057(10) -0.0248(10) 0.0051(10)
C6 0.0584(10) 0.0519(10) 0.0559(11) 0.0103(9) -0.0045(8) 0.0066(8)
C5 0.0604(10) 0.0391(9) 0.0586(12) 0.0084(9) -0.0029(9) 0.0056(8)
C3 0.0693(11) 0.0381(9) 0.0617(12) 0.0070(9) -0.0095(9) 0.0067(8)
C13 0.0719(11) 0.0479(10) 0.0579(13) 0.0096(9) -0.0042(10) 0.0057(9)
C2 0.0695(11) 0.0379(9) 0.0637(13) 0.0032(9) -0.0080(9) 0.0041(8)
C1 0.0611(10) 0.0482(10) 0.0559(12) 0.0001(9) -0.0076(9) 0.0031(8)
C8 0.0923(17) 0.0715(15) 0.0678(15) 0.0214(12) -0.0124(13) 0.0026(13)
C7 0.1102(19) 0.0380(11) 0.0911(19) 0.0038(11) -0.0182(16) 0.0058(11)

loop_
_atom_type_symbol
_atom_type_description
_atom_type_scat_dispersion_real
_atom_type_scat_dispersion_imag
_atom_type_scat_source
C C 0.0033 0.0016 'International Tables Vol C Tables 4.2.6.8 and 6.1.1.4'
H H 0.0000 0.0000 'International Tables Vol C Tables 4.2.6.8 and 6.1.1.4'
N N 0.0061 0.0033 'International Tables Vol C Tables 4.2.6.8 and 6.1.1.4'

loop_
_geom_angle_atom_site_label_1
_geom_angle_atom_site_label_2
_geom_angle_atom_site_label_3
_geom_angle
_geom_angle_site_symmetry_1
_geom_angle_site_symmetry_3
_geom_angle_publ_flag
C9 C10 C12 120.03(15) . . ?
C11 C10 C9 119.95(14) . . ?
C11 C10 C12 120.02(16) . . ?
C10 C9 C13 119.37(14) . . ?
C11 C9 C10 120.53(16) 2_655 . ?
C11 C9 C13 120.09(17) 2_655 . ?
N2 C12 C10 178.4(2) . . ?
C10 C11 C9 119.51(18) . 2_655 ?
C10 C11 H11 119.7(10) . . ?
C9 C11 H11 120.7(10) 2_655 . ?
C5 C4 C4 122.05(19) . 2 ?
C5 C4 C3 115.63(16) . . ?
C3 C4 C4 122.3(2) . 2 ?
C1 N1 H1A 120.8(19) . . ?
C1 N1 H1B 114.4(15) . . ?
H1A N1 H1B 124(2) . . ?
C5 C6 C1 119.03(17) . . ?
C5 C6 C8 121.44(17) . . ?
C1 C6 C8 119.50(17) . . ?
C4 C5 H5 121.8(9) . . ?
C6 C5 C4 123.47(16) . . ?
C6 C5 H5 114.7(10) . . ?
C4 C3 H3 117.1(11) . . ?
C2 C3 C4 123.17(18) . . ?
C2 C3 H3 119.7(11) . . ?
N3 C13 C9 178.0(2) . . ?
C3 C2 C1 119.36(16) . . ?
C3 C2 C7 120.19(18) . . ?
C1 C2 C7 120.44(17) . . ?
N1 C1 C6 119.90(19) . . ?
N1 C1 C2 120.76(18) . . ?
C2 C1 C6 119.34(15) . . ?
C6 C8 H8A 110.3(14) . . ?
C6 C8 H8B 112.1(13) . . ?
C6 C8 H8C 113.4(12) . . ?
H8A C8 H8B 105.8(17) . . ?
H8A C8 H8C 109.8(18) . . ?
H8B C8 H8C 105.0(18) . . ?
C2 C7 H7A 114.5(17) . . ?
C2 C7 H7B 112.4(13) . . ?
C2 C7 H7C 112.3(15) . . ?
H7A C7 H7B 107.0(19) . . ?
H7A C7 H7C 109(2) . . ?
H7B C7 H7C 100.9(19) . . ?

loop_
_geom_bond_atom_site_label_1
_geom_bond_atom_site_label_2
_geom_bond_distance
_geom_bond_site_symmetry_2
_geom_bond_publ_flag
N2 C12 1.139(2) . ?
N3 C13 1.139(2) . ?
C10 C9 1.397(2) . ?
C10 C12 1.439(2) . ?
C10 C11 1.383(2) . ?
C9 C11 1.385(2) 2_655 ?
C9 C13 1.439(3) . ?
C11 H11 0.934(18) . ?
C4 C4 1.482(3) 2 ?
C4 C5 1.395(2) . ?
C4 C3 1.397(2) . ?
N1 C1 1.385(2) . ?
N1 H1A 0.94(3) . ?
N1 H1B 0.94(2) . ?
C6 C5 1.381(2) . ?
C6 C1 1.404(2) . ?
C6 C8 1.502(3) . ?
C5 H5 0.987(17) . ?
C3 C2 1.383(2) . ?
C3 H3 0.984(17) . ?
C2 C1 1.397(3) . ?
C2 C7 1.505(2) . ?
C8 H8A 0.97(2) . ?
C8 H8B 1.05(2) . ?
C8 H8C 0.98(2) . ?
C7 H7A 1.00(3) . ?
C7 H7B 1.02(2) . ?
C7 H7C 0.99(3) . ?

loop_
_geom_torsion_atom_site_label_1
_geom_torsion_atom_site_label_2
_geom_torsion_atom_site_label_3
_geom_torsion_atom_site_label_4
_geom_torsion
_geom_torsion_site_symmetry_1
_geom_torsion_site_symmetry_2
_geom_torsion_site_symmetry_3
_geom_torsion_site_symmetry_4
_geom_torsion_publ_flag
C9 C10 C11 C9 -0.7(3) . . . 2_655 ?
C12 C10 C9 C11 -178.72(15) . . . 2_655 ?
C12 C10 C9 C13 2.5(2) . . . . ?
C12 C10 C11 C9 178.73(15) . . . 2_655 ?
C11 C10 C9 C11 0.7(3) . . . 2_655 ?
C11 C10 C9 C13 -178.07(14) . . . . ?
C4 C4 C5 C6 179.21(17) 2 . . . ?
C4 C4 C3 C2 -179.90(17) 2 . . . ?
C4 C3 C2 C1 0.7(3) . . . . ?
C4 C3 C2 C7 -178.42(19) . . . . ?
C5 C4 C3 C2 -0.5(3) . . . . ?
C5 C6 C1 N1 179.40(16) . . . . ?
C5 C6 C1 C2 -0.5(3) . . . . ?
C3 C4 C5 C6 -0.2(3) . . . . ?
C3 C2 C1 N1 179.95(16) . . . . ?
C3 C2 C1 C6 -0.1(3) . . . . ?
C1 C6 C5 C4 0.7(3) . . . . ?
C8 C6 C5 C4 178.80(18) . . . . ?
C8 C6 C1 N1 1.2(3) . . . . ?
C8 C6 C1 C2 -178.66(18) . . . . ?
C7 C2 C1 N1 -1.0(3) . . . . ?
C7 C2 C1 C6 178.95(19) . . . . ?
